data_2108130
loop_
_publ_author_name
'Pavan, Mysore. S'
'Sarkar, Sounak'
'Row, Tayur N. Guru'

_publ_section_title
;
 Exploring the rare S---H&#x00B7;&#x00B7;&#x00B7;S hydrogen bond using
 charge density analysis in isomers of mercaptobenzoic acid
;
_journal_coeditor_code LC5088
_journal_issue 4
_journal_name_full 'Acta Crystallographica Section B'
_journal_page_first 626
_journal_page_last 633
_journal_paper_doi 10.1107/S2052520617008344
_journal_volume 73
_journal_year 2017
_chemical_formula_sum 'C7 H6 O2 S'
_chemical_formula_weight 154.18
_space_group_crystal_system monoclinic
_space_group_IT_number 14
_space_group_name_Hall '-P 2ybc'
_space_group_name_H-M_alt 'P 1 21/c 1'
_symmetry_space_group_name_Hall '-P 2ybc'
_symmetry_space_group_name_H-M 'P 1 21/c 1'
_atom_sites_solution_hydrogens difmap
_audit_creation_method SHELXL-2016/6
_cell_angle_alpha 90
_cell_angle_beta 100.3380(18)
_cell_angle_gamma 90
_cell_formula_units_Z 4
_cell_length_a 7.84809(13)
_cell_length_b 5.89857(12)
_cell_length_c 14.6898(3)
_cell_measurement_reflns_used 20270
_cell_measurement_temperature 100(2)
_cell_measurement_theta_max 56.9516
_cell_measurement_theta_min 2.6281
_cell_volume 668.99(2)
_computing_structure_refinement 'SHELXL-2016/6 (Sheldrick, 2016)'
_diffrn_ambient_temperature 100(2)
_diffrn_measured_fraction_theta_full 1.000
_diffrn_measured_fraction_theta_max 0.993
_diffrn_measurement_device_type 'Xcalibur, Eos, Nova'
_diffrn_radiation_type MoK\a
_diffrn_radiation_wavelength 0.71073
_diffrn_reflns_av_R_equivalents 0.0447
_diffrn_reflns_limit_h_max 18
_diffrn_reflns_limit_h_min -18
_diffrn_reflns_limit_k_max 13
_diffrn_reflns_limit_k_min -13
_diffrn_reflns_limit_l_max 34
_diffrn_reflns_limit_l_min -34
_diffrn_reflns_number 54095
_diffrn_reflns_theta_full 25.242
_diffrn_reflns_theta_max 56.629
_diffrn_reflns_theta_min 2.638
_exptl_absorpt_coefficient_mu 0.407
_exptl_crystal_colour yellow
_exptl_crystal_density_diffrn 1.531
_exptl_crystal_description block
_exptl_crystal_F_000 320
_exptl_crystal_size_max 0.46
_exptl_crystal_size_mid 0.38
_exptl_crystal_size_min 0.11
_refine_diff_density_max 0.725
_refine_diff_density_min -0.683
_refine_ls_extinction_method none
_refine_ls_goodness_of_fit_ref 1.049
_refine_ls_hydrogen_treatment refall
_refine_ls_matrix_type full
_refine_ls_number_parameters 115
_refine_ls_number_reflns 9033
_refine_ls_number_restraints 0
_refine_ls_restrained_S_all 1.049
_refine_ls_R_factor_all 0.0451
_refine_ls_R_factor_gt 0.0331
_refine_ls_shift/su_max 0.002
_refine_ls_shift/su_mean 0.000
_refine_ls_structure_factor_coef Fsqd
_refine_ls_weighting_details 'w=1/[\s^2^(Fo^2^)+(0.0494P)^2^+0.0251P] where P=(Fo^2^+2Fc^2^)/3'
_refine_ls_weighting_scheme calc
_refine_ls_wR_factor_gt 0.0869
_refine_ls_wR_factor_ref 0.0933
_reflns_number_gt 7317
_reflns_number_total 9033
_reflns_threshold_expression 'I > 2\s(I)'
_cod_data_source_file lc5088sup1.cif
_cod_data_source_block 1
_cod_database_code 2108130
_shelx_space_group_comment
;
The symmetry employed for this shelxl refinement is uniquely defined
by the following loop, which should always be used as a source of
symmetry information in preference to the above space-group names.
They are only intended as comments.
;

loop_
_space_group_symop_operation_xyz
'x, y, z'
'-x, y+1/2, -z+1/2'
'-x, -y, -z'
'x, -y-1/2, z-1/2'

loop_
_atom_site_type_symbol
_atom_site_label
_atom_site_fract_x
_atom_site_fract_y
_atom_site_fract_z
_atom_site_U_iso_or_equiv
_atom_site_adp_type
_atom_site_calc_flag
_atom_site_occupancy
S S1 0.48393(2) 1.12960(2) 0.33658(2) 0.01305(2) Uani d 1
O O2 0.48711(4) 0.71685(6) 0.42493(2) 0.01583(5) Uani d 1
C C1 0.76421(4) 0.84695(6) 0.40247(2) 0.01118(4) Uani d 1
C C2 0.70425(4) 1.04679(6) 0.35456(2) 0.01123(4) Uani d 1
O O1 0.72484(4) 0.53918(6) 0.49854(3) 0.01698(5) Uani d 1
C C7 0.64585(4) 0.69646(6) 0.44254(2) 0.01197(4) Uani d 1
C C6 0.94077(4) 0.79059(7) 0.41448(3) 0.01359(5) Uani d 1
C C3 0.82439(5) 1.18540(7) 0.32078(3) 0.01492(5) Uani d 1
C C5 1.05806(5) 0.92890(8) 0.38067(3) 0.01500(5) Uani d 1
C C4 0.99894(5) 1.12765(8) 0.33409(3) 0.01606(6) Uani d 1
H H6 0.9702(16) 0.657(2) 0.4446(8) 0.027(3) Uiso d 1
H H5 1.1677(17) 0.884(2) 0.3912(8) 0.027(3) Uiso d 1
H H4 1.0787(16) 1.226(2) 0.3113(7) 0.026(3) Uiso d 1
H H3 0.7798(16) 1.327(2) 0.2904(8) 0.025(3) Uiso d 1
H H1 0.5046(16) 1.310(2) 0.2937(8) 0.029(3) Uiso d 1
H H1A 0.648(2) 0.446(3) 0.5219(10) 0.051(4) Uiso d 1

loop_
_atom_site_aniso_label
_atom_site_aniso_U_11
_atom_site_aniso_U_22
_atom_site_aniso_U_33
_atom_site_aniso_U_12
_atom_site_aniso_U_13
_atom_site_aniso_U_23
S1 0.01004(3) 0.01220(4) 0.01701(4) 0.00117(2) 0.00266(2) 0.00181(2)
O2 0.00921(7) 0.01676(11) 0.02167(11) 0.00014(7) 0.00317(7) 0.00699(9)
C1 0.00941(8) 0.01132(10) 0.01313(9) -0.00002(7) 0.00286(7) 0.00155(8)
C2 0.00994(9) 0.01109(10) 0.01290(9) -0.00016(7) 0.00266(7) 0.00111(8)
O1 0.01081(8) 0.01628(11) 0.02417(12) 0.00135(7) 0.00397(8) 0.00954(9)
C7 0.00971(9) 0.01157(10) 0.01499(10) 0.00019(7) 0.00320(7) 0.00246(8)
C6 0.01000(9) 0.01480(12) 0.01641(11) 0.00103(8) 0.00357(8) 0.00324(9)
C3 0.01216(10) 0.01427(12) 0.01896(12) -0.00052(8) 0.00448(9) 0.00457(10)
C5 0.00977(9) 0.01823(14) 0.01763(12) 0.00016(9) 0.00418(8) 0.00323(10)
C4 0.01177(10) 0.01764(14) 0.01956(13) -0.00140(9) 0.00493(9) 0.00460(11)

loop_
_atom_type_symbol
_atom_type_description
_atom_type_scat_dispersion_real
_atom_type_scat_dispersion_imag
_atom_type_scat_source
C C 0.0033 0.0016 'International Tables Vol C Tables 4.2.6.8 and 6.1.1.4'
H H 0.0000 0.0000 'International Tables Vol C Tables 4.2.6.8 and 6.1.1.4'
O O 0.0106 0.0060 'International Tables Vol C Tables 4.2.6.8 and 6.1.1.4'
S S 0.1246 0.1234 'International Tables Vol C Tables 4.2.6.8 and 6.1.1.4'

loop_
_geom_angle_atom_site_label_1
_geom_angle_atom_site_label_2
_geom_angle_atom_site_label_3
_geom_angle
C6 C1 C2 119.59(3)
C6 C1 C7 118.89(3)
C2 C1 C7 121.51(3)
C3 C2 C1 118.57(3)
C3 C2 S1 119.11(3)
C1 C2 S1 122.33(2)
O2 C7 O1 122.97(3)
O2 C7 C1 122.73(3)
O1 C7 C1 114.30(3)
C5 C6 C1 121.25(3)
C4 C3 C2 120.97(4)
C6 C5 C4 119.12(3)
C3 C4 C5 120.50(3)

loop_
_geom_bond_atom_site_label_1
_geom_bond_atom_site_label_2
_geom_bond_distance
S1 C2 1.7704(3)
O2 C7 1.2320(4)
C1 C6 1.4050(5)
C1 C2 1.4098(5)
C1 C7 1.4810(5)
C2 C3 1.4041(5)
O1 C7 1.3186(4)
C6 C5 1.3869(5)
C3 C4 1.3909(5)
C5 C4 1.3943(6)

_cod_database_fobs_code 2108130
